data_7051812
loop_
_publ_author_name
'Bertolasi, Valerio'
'Ferretti, Valeria'
'Gilli, Paola'
'Yao, Xiaoquan'
'Li, Chao-Jun'

_publ_section_title
;
 Substituent effects on keto--enol tautomerization of \b-diketones from
 X-ray structural data and DFT calculations
;
_journal_issue 4
_journal_name_full 'New Journal of Chemistry'
_journal_page_first 694
_journal_paper_doi 10.1039/b714708b
_journal_volume 32
_journal_year 2008
_chemical_formula_moiety 'C23 H20 O2'
_chemical_formula_sum 'C23 H20 O2'
_chemical_formula_weight 328.39
_chemical_name_systematic
;
1,3-diphenyl-2-(1-phenylethyl)propane-1,3-dione
;
_space_group_IT_number 61
_symmetry_cell_setting orthorhombic
_symmetry_space_group_name_Hall '-P 2ac 2ab'
_symmetry_space_group_name_H-M 'P b c a'
_atom_sites_solution_hydrogens difmap
_atom_sites_solution_primary direct
_atom_sites_solution_secondary difmap
_audit_creation_method SHELXL-97
_cell_angle_alpha 90.00
_cell_angle_beta 90.00
_cell_angle_gamma 90.00
_cell_formula_units_Z 8
_cell_length_a 16.9980(2)
_cell_length_b 9.9242(3)
_cell_length_c 21.5231(5)
_cell_measurement_reflns_used 5398
_cell_measurement_temperature 295
_cell_measurement_theta_max 27.00
_cell_measurement_theta_min 3.68
_cell_volume 3630.77(14)
_computing_cell_refinement 'Denzo SMN (Otwinowski & Minor, 1997)'
_computing_data_collection 'COLLECT (Nonius, 1998)'
_computing_data_reduction 'Denzo SMN (Otwinowski & Minor, 1997)'
_computing_molecular_graphics 'ORTEPIII (Burnett & Johnson, 1996)'
_computing_publication_material
;
SHELXL-97 (Sheldrick, 1997), PARST (Nardelli, 1995)
;
_computing_structure_refinement 'SHELXL-97 (Sheldrick, 1997)'
_computing_structure_solution 'SIR97 (Altomare et al., 1999)'
_diffrn_ambient_temperature 295
_diffrn_measured_fraction_theta_full 0.993
_diffrn_measured_fraction_theta_max 0.993
_diffrn_measurement_device_type 'Nonius Kappa CCD'
_diffrn_measurement_method '\f scans and \w scans'
_diffrn_radiation_monochromator graphite
_diffrn_radiation_source 'fine-focus sealed tube'
_diffrn_radiation_type MoK\a
_diffrn_radiation_wavelength 0.71073
_diffrn_reflns_av_R_equivalents 0.0229
_diffrn_reflns_av_sigmaI/netI 0.0334
_diffrn_reflns_limit_h_max 21
_diffrn_reflns_limit_h_min -21
_diffrn_reflns_limit_k_max 12
_diffrn_reflns_limit_k_min -12
_diffrn_reflns_limit_l_max 27
_diffrn_reflns_limit_l_min -27
_diffrn_reflns_number 7329
_diffrn_reflns_theta_full 27.00
_diffrn_reflns_theta_max 27.00
_diffrn_reflns_theta_min 3.68
_exptl_absorpt_coefficient_mu 0.075
_exptl_absorpt_correction_type none
_exptl_crystal_colour colourless
_exptl_crystal_density_diffrn 1.202
_exptl_crystal_density_method 'not measured'
_exptl_crystal_description prismatic
_exptl_crystal_F_000 1392
_exptl_crystal_size_max 0.55
_exptl_crystal_size_mid 0.17
_exptl_crystal_size_min 0.12
_refine_diff_density_max 0.203
_refine_diff_density_min -0.184
_refine_diff_density_rms 0.036
_refine_ls_extinction_method none
_refine_ls_goodness_of_fit_ref 1.013
_refine_ls_hydrogen_treatment refall
_refine_ls_matrix_type full
_refine_ls_number_parameters 306
_refine_ls_number_reflns 3938
_refine_ls_number_restraints 0
_refine_ls_restrained_S_all 1.013
_refine_ls_R_factor_all 0.0776
_refine_ls_R_factor_gt 0.0491
_refine_ls_shift/su_max 0.000
_refine_ls_shift/su_mean 0.000
_refine_ls_structure_factor_coef Fsqd
_refine_ls_weighting_details 'calc w=1/[\s^2^(Fo^2^)+(0.0604P)^2^+0.8406P] where P=(Fo^2^+2Fc^2^)/3'
_refine_ls_weighting_scheme calc
_refine_ls_wR_factor_gt 0.1184
_refine_ls_wR_factor_ref 0.1354
_reflns_number_gt 2709
_reflns_number_total 3938
_reflns_threshold_expression >2sigma(I)
_cod_data_source_file b714708b.txt
_cod_data_source_block (4)
_cod_depositor_comments
;
The following automatic conversions were performed:
'_symmetry_cell_setting' value 'Orthorhombic' changed to 'orthorhombic'
according to '/home/saulius/struct/CIF-dictionaries/cif_core.dic'
dictionary named 'cif_core.dic' version 2.4.1 from 2010-06-29.

Automatic conversion script
Id: cif_fix_enum 1527 2010-12-29 10:47:43Z saulius 
;
_cod_original_sg_symbol_H-M 'P bca'
_cod_database_code 7051812

loop_
_symmetry_equiv_pos_as_xyz
'x, y, z'
'-x+1/2, -y, z+1/2'
'x+1/2, -y+1/2, -z'
'-x, y+1/2, -z+1/2'
'-x, -y, -z'
'x-1/2, y, -z-1/2'
'-x-1/2, y-1/2, z'
'x, -y-1/2, z-1/2'

loop_
_atom_site_label
_atom_site_type_symbol
_atom_site_fract_x
_atom_site_fract_y
_atom_site_fract_z
_atom_site_U_iso_or_equiv
_atom_site_adp_type
_atom_site_occupancy
_atom_site_symmetry_multiplicity
_atom_site_calc_flag
_atom_site_refinement_flags
_atom_site_disorder_assembly
_atom_site_disorder_group
O1 O 0.83274(7) -0.14766(14) 0.35336(7) 0.0721(4) Uani 1 1 d . . .
O2 O 0.65841(7) -0.23011(11) 0.36618(6) 0.0626(4) Uani 1 1 d . . .
C1 C 0.78885(9) -0.06408(17) 0.37591(8) 0.0501(4) Uani 1 1 d . . .
C2 C 0.71516(8) -0.01948(15) 0.34095(7) 0.0407(3) Uani 1 1 d . . .
C3 C 0.64845(9) -0.10845(15) 0.36663(7) 0.0437(4) Uani 1 1 d . . .
C4 C 0.80307(10) -0.01090(18) 0.43983(8) 0.0562(5) Uani 1 1 d . . .
C5 C 0.75593(13) 0.0843(3) 0.46781(9) 0.0719(6) Uani 1 1 d . . .
C6 C 0.77127(17) 0.1283(3) 0.52778(11) 0.0972(9) Uani 1 1 d . . .
C7 C 0.8355(2) 0.0737(4) 0.55936(13) 0.1157(12) Uani 1 1 d . . .
C8 C 0.8842(3) -0.0180(4) 0.53064(17) 0.1263(13) Uani 1 1 d . . .
C9 C 0.86852(17) -0.0611(3) 0.47142(13) 0.0932(8) Uani 1 1 d . . .
C10 C 0.57317(9) -0.05120(16) 0.38977(7) 0.0467(4) Uani 1 1 d . . .
C11 C 0.54933(11) 0.07990(19) 0.37799(9) 0.0599(5) Uani 1 1 d . . .
C12 C 0.47572(13) 0.1232(3) 0.39714(11) 0.0790(6) Uani 1 1 d . . .
C13 C 0.42614(13) 0.0374(3) 0.42846(11) 0.0797(6) Uani 1 1 d . . .
C14 C 0.44990(13) -0.0910(3) 0.44158(10) 0.0767(6) Uani 1 1 d . . .
C15 C 0.52280(11) -0.1362(2) 0.42237(9) 0.0615(5) Uani 1 1 d . . .
C16 C 0.72174(8) -0.04315(16) 0.26979(7) 0.0428(4) Uani 1 1 d . . .
C17 C 0.79321(11) 0.0277(2) 0.24144(10) 0.0611(5) Uani 1 1 d . . .
C18 C 0.64533(9) -0.00201(15) 0.23875(6) 0.0408(3) Uani 1 1 d . . .
C19 C 0.58784(9) -0.09648(17) 0.22526(7) 0.0465(4) Uani 1 1 d . . .
C20 C 0.51680(10) -0.0579(2) 0.19905(8) 0.0565(4) Uani 1 1 d . . .
C21 C 0.50253(11) 0.0747(2) 0.18557(8) 0.0593(5) Uani 1 1 d . . .
C22 C 0.55877(11) 0.1697(2) 0.19860(8) 0.0610(5) Uani 1 1 d . . .
C23 C 0.62962(11) 0.13212(17) 0.22515(8) 0.0532(4) Uani 1 1 d . . .
H2 H 0.7045(8) 0.0759(15) 0.3483(6) 0.032(4) Uiso 1 1 d . . .
H5 H 0.7121(13) 0.120(2) 0.4478(10) 0.083(7) Uiso 1 1 d . . .
H6 H 0.7393(12) 0.201(2) 0.5424(11) 0.081(7) Uiso 1 1 d . . .
H7 H 0.8409(18) 0.107(3) 0.5993(16) 0.135(11) Uiso 1 1 d . . .
H8 H 0.937(2) -0.052(3) 0.5517(16) 0.149(11) Uiso 1 1 d . . .
H9 H 0.9055(17) -0.137(3) 0.4490(13) 0.136(11) Uiso 1 1 d . . .
H11 H 0.5855(11) 0.141(2) 0.3549(9) 0.070(5) Uiso 1 1 d . . .
H12 H 0.4615(15) 0.215(3) 0.3886(11) 0.107(8) Uiso 1 1 d . . .
H13 H 0.3743(15) 0.072(2) 0.4416(11) 0.089(7) Uiso 1 1 d . . .
H14 H 0.4144(15) -0.151(2) 0.4640(11) 0.105(8) Uiso 1 1 d . . .
H15 H 0.5430(11) -0.231(2) 0.4318(9) 0.075(6) Uiso 1 1 d . . .
H16 H 0.7292(9) -0.1408(16) 0.2641(7) 0.043(4) Uiso 1 1 d . . .
H171 H 0.7931(13) 0.019(2) 0.1964(11) 0.086(7) Uiso 1 1 d . . .
H172 H 0.8444(14) -0.015(2) 0.2557(10) 0.085(6) Uiso 1 1 d . . .
H173 H 0.7962(14) 0.126(3) 0.2534(12) 0.101(8) Uiso 1 1 d . . .
H19 H 0.5974(9) -0.1901(18) 0.2341(7) 0.050(4) Uiso 1 1 d . . .
H20 H 0.4792(11) -0.1245(19) 0.1912(9) 0.070(6) Uiso 1 1 d . . .
H21 H 0.4547(12) 0.0998(19) 0.1678(9) 0.071(6) Uiso 1 1 d . . .
H22 H 0.5497(11) 0.264(2) 0.1901(9) 0.066(5) Uiso 1 1 d . . .
H23 H 0.6670(11) 0.2032(19) 0.2351(8) 0.064(5) Uiso 1 1 d . . .

loop_
_atom_site_aniso_label
_atom_site_aniso_U_11
_atom_site_aniso_U_22
_atom_site_aniso_U_33
_atom_site_aniso_U_23
_atom_site_aniso_U_13
_atom_site_aniso_U_12
O1 0.0514(7) 0.0798(9) 0.0851(10) 0.0023(7) -0.0093(7) 0.0224(7)
O2 0.0615(8) 0.0450(7) 0.0814(9) 0.0099(6) -0.0007(6) -0.0007(5)
C1 0.0393(8) 0.0518(9) 0.0591(10) 0.0091(7) -0.0077(7) -0.0019(7)
C2 0.0355(8) 0.0399(8) 0.0466(8) 0.0010(6) -0.0048(6) 0.0012(6)
C3 0.0424(8) 0.0463(9) 0.0423(8) 0.0053(6) -0.0075(7) -0.0018(7)
C4 0.0489(10) 0.0651(11) 0.0547(10) 0.0141(8) -0.0146(8) -0.0157(9)
C5 0.0572(12) 0.1081(16) 0.0505(10) -0.0038(10) -0.0094(9) -0.0166(12)
C6 0.0838(17) 0.146(3) 0.0624(14) -0.0194(15) -0.0039(12) -0.0336(18)
C7 0.129(3) 0.161(3) 0.0565(15) 0.0074(17) -0.0366(16) -0.062(2)
C8 0.145(3) 0.134(3) 0.100(2) 0.017(2) -0.078(2) -0.013(2)
C9 0.0939(17) 0.0908(17) 0.0948(17) 0.0124(13) -0.0539(15) -0.0023(14)
C10 0.0438(8) 0.0551(9) 0.0411(8) -0.0004(7) -0.0024(7) -0.0064(7)
C11 0.0503(10) 0.0665(11) 0.0630(11) 0.0121(9) 0.0113(8) 0.0074(9)
C12 0.0612(12) 0.0908(16) 0.0850(15) 0.0160(12) 0.0174(11) 0.0204(12)
C13 0.0517(12) 0.1093(19) 0.0780(14) -0.0045(12) 0.0166(10) 0.0019(12)
C14 0.0643(13) 0.0914(16) 0.0744(14) -0.0065(11) 0.0217(11) -0.0228(12)
C15 0.0628(11) 0.0634(12) 0.0582(10) -0.0042(8) 0.0093(9) -0.0152(9)
C16 0.0365(8) 0.0447(9) 0.0472(8) -0.0022(6) -0.0024(6) 0.0021(6)
C17 0.0439(10) 0.0788(14) 0.0607(12) 0.0029(10) 0.0055(8) -0.0047(9)
C18 0.0396(8) 0.0466(8) 0.0364(7) -0.0020(6) -0.0002(6) 0.0021(7)
C19 0.0419(8) 0.0482(9) 0.0493(9) -0.0005(7) -0.0006(7) -0.0009(7)
C20 0.0411(9) 0.0724(12) 0.0560(10) -0.0018(8) -0.0027(8) -0.0031(9)
C21 0.0447(10) 0.0816(13) 0.0516(10) 0.0034(9) -0.0055(8) 0.0146(9)
C22 0.0664(12) 0.0577(11) 0.0588(11) 0.0052(8) -0.0074(9) 0.0158(9)
C23 0.0568(10) 0.0486(10) 0.0543(9) 0.0009(7) -0.0094(8) 0.0013(8)

loop_
_atom_type_symbol
_atom_type_description
_atom_type_scat_dispersion_real
_atom_type_scat_dispersion_imag
_atom_type_scat_source
C C 0.0033 0.0016 'International Tables Vol C Tables 4.2.6.8 and 6.1.1.4'
H H 0.0000 0.0000 'International Tables Vol C Tables 4.2.6.8 and 6.1.1.4'
O O 0.0106 0.0060 'International Tables Vol C Tables 4.2.6.8 and 6.1.1.4'

loop_
_geom_angle_atom_site_label_1
_geom_angle_atom_site_label_2
_geom_angle_atom_site_label_3
_geom_angle
_geom_angle_site_symmetry_1
_geom_angle_site_symmetry_3
_geom_angle_publ_flag
O1 C1 C4 120.61(15) . . ?
O1 C1 C2 120.28(15) . . ?
C4 C1 C2 118.97(15) . . ?
C1 C2 C3 105.14(12) . . ?
C1 C2 C16 112.52(13) . . ?
C3 C2 C16 108.67(12) . . ?
C1 C2 H2 110.8(8) . . ?
C3 C2 H2 111.1(8) . . ?
C16 C2 H2 108.6(8) . . ?
O2 C3 C10 120.07(14) . . ?
O2 C3 C2 117.56(14) . . ?
C10 C3 C2 122.36(13) . . ?
C5 C4 C9 119.7(2) . . ?
C5 C4 C1 123.44(16) . . ?
C9 C4 C1 116.9(2) . . ?
C4 C5 C6 120.9(2) . . ?
C4 C5 H5 121.6(14) . . ?
C6 C5 H5 117.5(14) . . ?
C5 C6 C7 118.6(3) . . ?
C5 C6 H6 115.9(14) . . ?
C7 C6 H6 125.3(14) . . ?
C8 C7 C6 120.5(3) . . ?
C8 C7 H7 126(2) . . ?
C6 C7 H7 113(2) . . ?
C9 C8 C7 120.5(3) . . ?
C9 C8 H8 117.7(19) . . ?
C7 C8 H8 121.6(19) . . ?
C8 C9 C4 119.8(3) . . ?
C8 C9 H9 120.9(16) . . ?
C4 C9 H9 119.3(16) . . ?
C11 C10 C15 118.76(17) . . ?
C11 C10 C3 123.33(15) . . ?
C15 C10 C3 117.84(15) . . ?
C12 C11 C10 120.07(19) . . ?
C12 C11 H11 121.1(11) . . ?
C10 C11 H11 118.9(11) . . ?
C13 C12 C11 120.5(2) . . ?
C13 C12 H12 121.8(16) . . ?
C11 C12 H12 117.7(16) . . ?
C14 C13 C12 119.9(2) . . ?
C14 C13 H13 121.7(13) . . ?
C12 C13 H13 118.5(13) . . ?
C13 C14 C15 120.4(2) . . ?
C13 C14 H14 119.2(14) . . ?
C15 C14 H14 120.4(15) . . ?
C14 C15 C10 120.4(2) . . ?
C14 C15 H15 122.7(11) . . ?
C10 C15 H15 116.8(11) . . ?
C18 C16 C17 112.36(13) . . ?
C18 C16 C2 109.39(12) . . ?
C17 C16 C2 112.38(14) . . ?
C18 C16 H16 108.7(9) . . ?
C17 C16 H16 107.4(9) . . ?
C2 C16 H16 106.3(9) . . ?
C16 C17 H171 110.7(13) . . ?
C16 C17 H172 111.7(12) . . ?
H171 C17 H172 105.2(18) . . ?
C16 C17 H173 112.5(14) . . ?
H171 C17 H173 110.0(19) . . ?
H172 C17 H173 106.3(19) . . ?
C19 C18 C23 117.96(14) . . ?
C19 C18 C16 120.96(14) . . ?
C23 C18 C16 121.04(14) . . ?
C18 C19 C20 120.85(16) . . ?
C18 C19 H19 119.6(9) . . ?
C20 C19 H19 119.6(9) . . ?
C21 C20 C19 120.39(17) . . ?
C21 C20 H20 121.3(12) . . ?
C19 C20 H20 118.3(12) . . ?
C20 C21 C22 119.57(17) . . ?
C20 C21 H21 119.9(12) . . ?
C22 C21 H21 120.6(12) . . ?
C21 C22 C23 120.41(17) . . ?
C21 C22 H22 121.0(11) . . ?
C23 C22 H22 118.6(11) . . ?
C22 C23 C18 120.82(17) . . ?
C22 C23 H23 117.7(11) . . ?
C18 C23 H23 121.5(11) . . ?

loop_
_geom_bond_atom_site_label_1
_geom_bond_atom_site_label_2
_geom_bond_distance
_geom_bond_site_symmetry_2
_geom_bond_publ_flag
O1 C1 1.217(2) . ?
O2 C3 1.2192(18) . ?
C1 C4 1.493(2) . ?
C1 C2 1.527(2) . ?
C2 C3 1.540(2) . ?
C2 C16 1.554(2) . ?
C2 H2 0.977(14) . ?
C3 C10 1.486(2) . ?
C4 C5 1.378(3) . ?
C4 C9 1.396(3) . ?
C5 C6 1.387(3) . ?
C5 H5 0.93(2) . ?
C6 C7 1.396(5) . ?
C6 H6 0.96(2) . ?
C7 C8 1.377(5) . ?
C7 H7 0.93(3) . ?
C8 C9 1.370(4) . ?
C8 H8 1.06(4) . ?
C9 H9 1.10(3) . ?
C10 C11 1.386(2) . ?
C10 C15 1.392(2) . ?
C11 C12 1.386(3) . ?
C11 H11 1.00(2) . ?
C12 C13 1.375(3) . ?
C12 H12 0.96(3) . ?
C13 C14 1.367(3) . ?
C13 H13 0.99(2) . ?
C14 C15 1.381(3) . ?
C14 H14 0.98(2) . ?
C15 H15 1.02(2) . ?
C16 C18 1.516(2) . ?
C16 C17 1.531(2) . ?
C16 H16 0.985(16) . ?
C17 H171 0.97(2) . ?
C17 H172 1.01(2) . ?
C17 H173 1.01(2) . ?
C18 C19 1.385(2) . ?
C18 C23 1.389(2) . ?
C19 C20 1.387(2) . ?
C19 H19 0.962(17) . ?
C20 C21 1.369(3) . ?
C20 H20 0.935(19) . ?
C21 C22 1.371(3) . ?
C21 H21 0.93(2) . ?
C22 C23 1.384(2) . ?
C22 H22 0.96(2) . ?
C23 H23 0.974(19) . ?

loop_
_cod_related_entry_id
_cod_related_entry_database
_cod_related_entry_code
1 ChemSpider 21118277
